data_7013637
loop_
_publ_author_name
'Lo, Kenneth Kam-Wing'
'Li, Chi-Kwan'
'Lau, Kin-Wai'
'Zhu, Nianyong'

_publ_section_title
;
 Luminescent cyclometallated rhodium(iii) bis(pyridylbenzaldehyde)
 complexes with long-lived excited states
;
_journal_issue 24
_journal_name_full 'Dalton Transactions'
_journal_page_first 4682
_journal_paper_doi 10.1039/b310899f
_journal_year 2003
_chemical_formula_moiety 'C50 H38 Cl4 N4 O5 Rh2'
_chemical_formula_sum 'C50 H38 Cl4 N4 O5 Rh2'
_chemical_formula_weight 1122.46
_space_group_IT_number 2
_symmetry_cell_setting triclinic
_symmetry_space_group_name_Hall '-P 1'
_symmetry_space_group_name_H-M 'P -1'
_atom_sites_solution_hydrogens geom
_atom_sites_solution_primary direct
_atom_sites_solution_secondary difmap
_audit_creation_method SHELXL-97
_cell_angle_alpha 75.29(3)
_cell_angle_beta 88.42(3)
_cell_angle_gamma 70.97(3)
_cell_formula_units_Z 2
_cell_length_a 10.769(2)
_cell_length_b 12.909(3)
_cell_length_c 18.272(4)
_cell_measurement_reflns_used 0
_cell_measurement_temperature 253(2)
_cell_measurement_theta_max 0
_cell_measurement_theta_min 0
_cell_volume 2318.4(10)
_computing_cell_refinement Scalepack
_computing_data_collection Marcontrol
_computing_data_reduction Denzo
_computing_molecular_graphics 'Ortep-3 for Windows (Farrugia, 1997)'
_computing_publication_material 'WinGX publication routines (Farrugia, 1999)'
_computing_structure_refinement 'SHELXL-97 (Sheldrick, 1997)'
_computing_structure_solution SIR-97
_diffrn_ambient_temperature 253(2)
_diffrn_measured_fraction_theta_full 0.709
_diffrn_measured_fraction_theta_max 0.709
_diffrn_measurement_device_type 'marresearch IPDS mar300'
_diffrn_measurement_method Oscillation
_diffrn_radiation_monochromator graphite
_diffrn_radiation_source 'fine-focus sealed tube'
_diffrn_radiation_type MoK\a
_diffrn_radiation_wavelength 0.71069
_diffrn_reflns_av_R_equivalents 0.0376
_diffrn_reflns_av_sigmaI/netI 0.1045
_diffrn_reflns_limit_h_max 12
_diffrn_reflns_limit_h_min -12
_diffrn_reflns_limit_k_max 13
_diffrn_reflns_limit_k_min -14
_diffrn_reflns_limit_l_max 21
_diffrn_reflns_limit_l_min -21
_diffrn_reflns_number 9859
_diffrn_reflns_theta_full 25.35
_diffrn_reflns_theta_max 25.35
_diffrn_reflns_theta_min 1.73
_exptl_absorpt_coefficient_mu 0.995
_exptl_absorpt_correction_type none
_exptl_crystal_colour yellow
_exptl_crystal_density_diffrn 1.608
_exptl_crystal_density_method 'not measured'
_exptl_crystal_description prism
_exptl_crystal_F_000 1128
_exptl_crystal_size_max 0.3
_exptl_crystal_size_mid 0.15
_exptl_crystal_size_min 0.1
_refine_diff_density_max 1.320
_refine_diff_density_min -0.984
_refine_diff_density_rms 0.177
_refine_ls_extinction_method none
_refine_ls_goodness_of_fit_ref 0.940
_refine_ls_hydrogen_treatment mixed
_refine_ls_matrix_type full
_refine_ls_number_parameters 571
_refine_ls_number_reflns 6014
_refine_ls_number_restraints 8
_refine_ls_restrained_S_all 0.950
_refine_ls_R_factor_all 0.0817
_refine_ls_R_factor_gt 0.0517
_refine_ls_shift/su_max 0.001
_refine_ls_shift/su_mean 0.000
_refine_ls_structure_factor_coef Fsqd
_refine_ls_weighting_details 'calc w=1/[\s^2^(Fo^2^)+(0.0827P)^2^+0.0000P] where P=(Fo^2^+2Fc^2^)/3'
_refine_ls_weighting_scheme calc
_refine_ls_wR_factor_gt 0.1354
_refine_ls_wR_factor_ref 0.1525
_reflns_number_gt 3812
_reflns_number_total 6014
_reflns_threshold_expression >2sigma(I)
_cod_data_source_file b310899f.txt
_cod_data_source_block mar975
_cod_original_cell_volume 2318.4(9)
_cod_database_code 7013637

loop_
_symmetry_equiv_pos_as_xyz
'x, y, z'
'-x, -y, -z'

loop_
_atom_site_label
_atom_site_type_symbol
_atom_site_fract_x
_atom_site_fract_y
_atom_site_fract_z
_atom_site_U_iso_or_equiv
_atom_site_adp_type
_atom_site_occupancy
_atom_site_symmetry_multiplicity
_atom_site_calc_flag
_atom_site_refinement_flags
_atom_site_disorder_assembly
_atom_site_disorder_group
Rh1 Rh 0.72634(6) 0.42935(5) 0.74782(3) 0.0334(2) Uani 1 1 d . . .
Rh2 Rh 0.60728(6) 0.18809(5) 0.73177(3) 0.0314(2) Uani 1 1 d . . .
Cl1 Cl 0.82387(17) 0.21478(15) 0.76374(11) 0.0371(5) Uani 1 1 d . . .
Cl2 Cl 0.51267(18) 0.40096(16) 0.71659(12) 0.0404(5) Uani 1 1 d . . .
O1 O 0.4319(7) 0.8133(6) 0.8627(4) 0.070(2) Uani 1 1 d . . .
O2 O 1.1597(7) 0.5906(7) 0.6508(4) 0.075(2) Uani 1 1 d . . .
O3 O 0.7928(7) -0.2735(6) 0.9228(4) 0.078(2) Uani 1 1 d . . .
O4 O 0.2391(7) 0.1261(7) 0.5316(4) 0.076(2) Uani 1 1 d . . .
N1 N 0.7632(6) 0.4698(5) 0.6350(3) 0.0349(15) Uani 1 1 d . . .
N2 N 0.7016(7) 0.4031(5) 0.8623(4) 0.0414(17) Uani 1 1 d . . .
N3 N 0.6439(6) 0.2063(6) 0.6183(4) 0.0389(16) Uani 1 1 d . . .
N4 N 0.5583(6) 0.1599(5) 0.8438(4) 0.0363(16) Uani 1 1 d . . .
C1 C 0.8363(7) 0.3969(7) 0.5966(5) 0.040(2) Uani 1 1 d . . .
H1 H 0.8727 0.3208 0.6224 0.048 Uiso 1 1 calc R . .
C2 C 0.8595(8) 0.4290(7) 0.5221(5) 0.048(2) Uani 1 1 d . . .
H2 H 0.9128 0.3765 0.4981 0.057 Uiso 1 1 calc R . .
C3 C 0.8025(9) 0.5407(8) 0.4831(5) 0.056(2) Uani 1 1 d . . .
H3 H 0.8137 0.5642 0.4315 0.067 Uiso 1 1 calc R . .
C4 C 0.7283(9) 0.6180(7) 0.5211(5) 0.047(2) Uani 1 1 d . . .
H4 H 0.6911 0.6941 0.4955 0.057 Uiso 1 1 calc R . .
C5 C 0.7098(7) 0.5812(6) 0.5978(4) 0.0357(18) Uani 1 1 d . . .
C6 C 0.6381(7) 0.6545(7) 0.6459(4) 0.0364(19) Uani 1 1 d . . .
C7 C 0.6380(7) 0.5962(7) 0.7239(4) 0.0355(18) Uani 1 1 d . . .
C8 C 0.5716(7) 0.6625(7) 0.7713(5) 0.0388(19) Uani 1 1 d . . .
H8 H 0.5697 0.6281 0.8224 0.047 Uiso 1 1 calc R . .
C9 C 0.5074(7) 0.7800(7) 0.7439(5) 0.0384(19) Uani 1 1 d . . .
C10 C 0.5095(8) 0.8332(7) 0.6684(5) 0.043(2) Uani 1 1 d . . .
H10 H 0.4665 0.9109 0.6505 0.052 Uiso 1 1 calc R . .
C11 C 0.5767(8) 0.7701(7) 0.6183(4) 0.041(2) Uani 1 1 d . . .
H11 H 0.5797 0.8056 0.5675 0.050 Uiso 1 1 calc R . .
C12 C 0.4397(8) 0.8489(8) 0.7958(5) 0.051(2) Uani 1 1 d . . .
H12 H 0.3998 0.9263 0.7749 0.061 Uiso 1 1 calc R . .
C13 C 0.5910(9) 0.3956(6) 0.8966(5) 0.049(2) Uani 1 1 d . . .
H13 H 0.5187 0.4016 0.8671 0.059 Uiso 1 1 calc R . .
C14 C 0.5813(10) 0.3796(7) 0.9732(5) 0.057(3) Uani 1 1 d . . .
H14 H 0.5037 0.3745 0.9950 0.068 Uiso 1 1 calc R . .
C15 C 0.6869(12) 0.3710(9) 1.0178(6) 0.074(3) Uani 1 1 d . . .
H15 H 0.6821 0.3591 1.0701 0.089 Uiso 1 1 calc R . .
C16 C 0.8013(11) 0.3807(8) 0.9832(5) 0.062(3) Uani 1 1 d . . .
H16 H 0.8734 0.3758 1.0124 0.074 Uiso 1 1 calc R . .
C17 C 0.8077(9) 0.3977(7) 0.9048(5) 0.047(2) Uani 1 1 d . . .
C18 C 0.9162(8) 0.4190(7) 0.8593(5) 0.041(2) Uani 1 1 d . . .
C19 C 0.8924(8) 0.4485(6) 0.7803(4) 0.0376(19) Uani 1 1 d . . .
C20 C 0.9810(7) 0.4870(7) 0.7349(5) 0.040(2) Uani 1 1 d . . .
H20 H 0.9656 0.5083 0.6825 0.048 Uiso 1 1 calc R . .
C21 C 1.0946(8) 0.4948(7) 0.7666(5) 0.045(2) Uani 1 1 d . . .
C22 C 1.1215(8) 0.4586(8) 0.8445(6) 0.053(2) Uani 1 1 d . . .
H22 H 1.1983 0.4602 0.8656 0.063 Uiso 1 1 calc R . .
C23 C 1.0314(9) 0.4195(7) 0.8914(5) 0.054(3) Uani 1 1 d . . .
H23 H 1.0490 0.3941 0.9436 0.065 Uiso 1 1 calc R . .
C24 C 1.1810(9) 0.5475(8) 0.7180(6) 0.056(3) Uani 1 1 d . . .
H24 H 1.2572 0.5476 0.7408 0.067 Uiso 1 1 calc R . .
C25 C 0.6052(8) 0.3045(7) 0.5635(5) 0.047(2) Uani 1 1 d . . .
H25 H 0.5560 0.3710 0.5759 0.057 Uiso 1 1 calc R . .
C26 C 0.6372(9) 0.3087(9) 0.4890(5) 0.057(3) Uani 1 1 d . . .
H26 H 0.6089 0.3772 0.4519 0.068 Uiso 1 1 calc R . .
C27 C 0.7115(10) 0.2104(9) 0.4703(5) 0.060(3) Uani 1 1 d . . .
H27 H 0.7372 0.2124 0.4211 0.072 Uiso 1 1 calc R . .
C28 C 0.7465(9) 0.1106(9) 0.5252(5) 0.060(3) Uani 1 1 d . . .
H28 H 0.7941 0.0435 0.5129 0.072 Uiso 1 1 calc R . .
C29 C 0.7119(8) 0.1077(7) 0.5997(4) 0.0394(19) Uani 1 1 d . . .
C30 C 0.7397(7) 0.0060(7) 0.6652(4) 0.0378(19) Uani 1 1 d . . .
C31 C 0.6941(7) 0.0248(7) 0.7359(4) 0.0352(18) Uani 1 1 d . . .
C32 C 0.7172(7) -0.0688(6) 0.7979(5) 0.0367(19) Uani 1 1 d . . .
H32 H 0.6859 -0.0589 0.8444 0.044 Uiso 1 1 calc R . .
C33 C 0.7867(7) -0.1776(7) 0.7910(5) 0.042(2) Uani 1 1 d . . .
C34 C 0.8308(8) -0.1959(7) 0.7214(5) 0.046(2) Uani 1 1 d . . .
H34 H 0.8760 -0.2690 0.7175 0.055 Uiso 1 1 calc R . .
C35 C 0.8071(8) -0.1054(7) 0.6585(5) 0.046(2) Uani 1 1 d . . .
H35 H 0.8352 -0.1172 0.6118 0.055 Uiso 1 1 calc R . .
C36 C 0.8163(9) -0.2773(8) 0.8587(6) 0.057(3) Uani 1 1 d . . .
H36 H 0.8566 -0.3486 0.8505 0.068 Uiso 1 1 calc R . .
C37 C 0.6411(8) 0.1337(7) 0.9047(5) 0.043(2) Uani 1 1 d . . .
H37 H 0.7302 0.1212 0.8979 0.051 Uiso 1 1 calc R . .
C38 C 0.5965(9) 0.1250(7) 0.9772(5) 0.049(2) Uani 1 1 d . . .
H38 H 0.6550 0.1063 1.0188 0.059 Uiso 1 1 calc R . .
C39 C 0.4649(10) 0.1444(8) 0.9866(5) 0.056(3) Uani 1 1 d . . .
H39 H 0.4330 0.1422 1.0346 0.067 Uiso 1 1 calc R . .
C40 C 0.3779(9) 0.1677(8) 0.9241(5) 0.051(2) Uani 1 1 d . . .
H40 H 0.2888 0.1795 0.9305 0.061 Uiso 1 1 calc R . .
C41 C 0.4275(8) 0.1727(7) 0.8519(5) 0.041(2) Uani 1 1 d . . .
C42 C 0.3546(7) 0.1824(6) 0.7815(5) 0.0365(19) Uani 1 1 d . . .
C43 C 0.4302(7) 0.1752(6) 0.7173(4) 0.0361(19) Uani 1 1 d . . .
C44 C 0.3725(8) 0.1631(7) 0.6546(5) 0.039(2) Uani 1 1 d . . .
H44 H 0.4218 0.1534 0.6127 0.047 Uiso 1 1 calc R . .
C45 C 0.2397(8) 0.1652(7) 0.6524(5) 0.044(2) Uani 1 1 d . . .
C46 C 0.1644(9) 0.1833(7) 0.7142(5) 0.050(2) Uani 1 1 d . . .
H46 H 0.0755 0.1914 0.7119 0.060 Uiso 1 1 calc R . .
C47 C 0.2222(8) 0.1889(7) 0.7781(5) 0.052(2) Uani 1 1 d . . .
H47 H 0.1728 0.1972 0.8200 0.063 Uiso 1 1 calc R . .
C48 C 0.1822(10) 0.1483(8) 0.5861(6) 0.057(3) Uani 1 1 d . . .
H48 H 0.0934 0.1554 0.5864 0.069 Uiso 1 1 calc R . .
Cl3 Cl 0.1226(6) -0.0806(6) 0.6778(4) 0.112(3) Uiso 0.572(7) 1 d PD . .
Cl4 Cl 0.1266(8) -0.2266(6) 0.8177(5) 0.139(3) Uiso 0.572(7) 1 d PD . .
Cl3' Cl 0.1679(12) -0.1805(11) 0.7384(7) 0.180(6) Uiso 0.428(7) 1 d PD . .
Cl4' Cl 0.0742(13) -0.1194(12) 0.8716(7) 0.184(6) Uiso 0.428(7) 1 d PD . .
C49 C 0.0668(13) -0.0703(11) 0.7714(6) 0.105(4) Uiso 1 1 d D . .
O5 O 0.9328(10) 0.8868(9) 0.9893(6) 0.152(4) Uiso 1 1 d . . .
C50 C 0.9635(11) 0.9439(10) 1.0475(7) 0.085(3) Uiso 1 1 d . . .

loop_
_atom_site_aniso_label
_atom_site_aniso_U_11
_atom_site_aniso_U_22
_atom_site_aniso_U_33
_atom_site_aniso_U_23
_atom_site_aniso_U_13
_atom_site_aniso_U_12
Rh1 0.0396(4) 0.0282(4) 0.0311(4) -0.0066(3) 0.0059(3) -0.0105(3)
Rh2 0.0337(4) 0.0288(4) 0.0307(4) -0.0067(3) 0.0058(3) -0.0099(3)
Cl1 0.0325(10) 0.0309(11) 0.0459(12) -0.0094(9) 0.0039(9) -0.0085(8)
Cl2 0.0354(11) 0.0317(11) 0.0504(13) -0.0088(9) 0.0061(9) -0.0080(8)
O1 0.098(6) 0.064(5) 0.046(4) -0.021(4) 0.021(4) -0.022(4)
O2 0.073(5) 0.110(6) 0.065(5) -0.035(5) 0.022(4) -0.052(4)
O3 0.101(6) 0.042(4) 0.068(5) 0.002(4) -0.003(5) -0.005(4)
O4 0.086(5) 0.091(6) 0.067(5) -0.028(4) 0.002(4) -0.045(4)
N1 0.035(4) 0.040(4) 0.033(4) -0.013(3) 0.003(3) -0.015(3)
N2 0.057(5) 0.025(4) 0.041(4) -0.011(3) 0.011(4) -0.010(3)
N3 0.041(4) 0.045(4) 0.033(4) -0.009(3) 0.002(3) -0.019(3)
N4 0.041(4) 0.027(4) 0.040(4) -0.008(3) 0.010(3) -0.012(3)
C1 0.045(5) 0.032(5) 0.046(6) -0.015(4) 0.011(4) -0.013(4)
C2 0.054(6) 0.044(6) 0.048(6) -0.023(4) 0.016(4) -0.014(4)
C3 0.075(7) 0.064(7) 0.032(5) -0.010(5) 0.011(5) -0.029(5)
C4 0.066(6) 0.036(5) 0.033(5) -0.001(4) 0.004(4) -0.013(4)
C5 0.038(5) 0.029(5) 0.038(5) -0.006(4) 0.000(4) -0.011(3)
C6 0.037(4) 0.038(5) 0.033(5) -0.005(4) 0.002(4) -0.013(4)
C7 0.037(4) 0.035(5) 0.033(5) -0.005(4) 0.006(4) -0.014(3)
C8 0.043(5) 0.037(5) 0.037(5) -0.009(4) 0.006(4) -0.014(4)
C9 0.035(4) 0.035(5) 0.044(5) -0.013(4) 0.002(4) -0.009(3)
C10 0.051(5) 0.029(5) 0.048(6) -0.011(4) 0.007(4) -0.011(4)
C11 0.058(5) 0.033(5) 0.028(5) 0.000(4) 0.001(4) -0.015(4)
C12 0.054(6) 0.045(6) 0.058(7) -0.017(5) 0.009(5) -0.018(4)
C13 0.062(6) 0.024(5) 0.062(7) -0.016(4) 0.024(5) -0.014(4)
C14 0.086(8) 0.039(6) 0.053(7) -0.019(5) 0.032(6) -0.029(5)
C15 0.113(10) 0.060(7) 0.049(7) -0.012(5) 0.034(7) -0.032(6)
C16 0.092(8) 0.054(7) 0.041(6) -0.011(5) 0.003(5) -0.025(5)
C17 0.068(6) 0.027(5) 0.034(5) -0.005(4) 0.003(5) -0.001(4)
C18 0.050(5) 0.033(5) 0.037(5) -0.008(4) -0.001(4) -0.010(4)
C19 0.049(5) 0.021(4) 0.035(5) -0.007(3) 0.001(4) 0.000(3)
C20 0.038(5) 0.043(5) 0.041(5) -0.016(4) -0.001(4) -0.009(4)
C21 0.041(5) 0.040(5) 0.050(6) -0.012(4) -0.001(4) -0.009(4)
C22 0.044(5) 0.051(6) 0.063(7) -0.020(5) -0.007(5) -0.011(4)
C23 0.076(7) 0.033(5) 0.040(6) -0.004(4) -0.015(5) -0.004(5)
C24 0.040(5) 0.071(7) 0.059(7) -0.029(6) 0.015(5) -0.012(5)
C25 0.053(5) 0.045(5) 0.039(5) 0.004(4) -0.005(4) -0.021(4)
C26 0.066(6) 0.066(7) 0.040(6) 0.000(5) 0.001(5) -0.035(5)
C27 0.086(7) 0.065(7) 0.035(6) -0.012(5) 0.008(5) -0.034(6)
C28 0.074(7) 0.067(7) 0.043(6) -0.026(5) 0.021(5) -0.022(5)
C29 0.047(5) 0.044(5) 0.036(5) -0.020(4) 0.008(4) -0.021(4)
C30 0.035(4) 0.043(5) 0.037(5) -0.011(4) -0.001(4) -0.014(4)
C31 0.039(4) 0.041(5) 0.030(5) -0.011(4) 0.004(4) -0.017(4)
C32 0.042(5) 0.031(5) 0.037(5) -0.011(4) 0.006(4) -0.010(4)
C33 0.036(5) 0.031(5) 0.056(6) -0.010(4) 0.004(4) -0.006(4)
C34 0.052(5) 0.029(5) 0.052(6) -0.015(4) 0.000(4) -0.003(4)
C35 0.047(5) 0.045(6) 0.055(6) -0.030(5) 0.008(4) -0.014(4)
C36 0.066(6) 0.031(5) 0.062(7) -0.003(5) 0.002(5) -0.007(4)
C37 0.041(5) 0.045(5) 0.041(5) -0.010(4) 0.000(4) -0.013(4)
C38 0.063(6) 0.049(6) 0.029(5) -0.006(4) 0.006(4) -0.014(4)
C39 0.088(8) 0.052(6) 0.033(5) -0.015(4) 0.019(5) -0.028(5)
C40 0.056(6) 0.058(6) 0.045(6) -0.020(5) 0.027(5) -0.024(5)
C41 0.048(5) 0.030(5) 0.040(5) -0.008(4) 0.012(4) -0.008(4)
C42 0.028(4) 0.033(5) 0.048(5) -0.008(4) 0.006(4) -0.012(3)
C43 0.045(5) 0.016(4) 0.038(5) -0.001(3) 0.012(4) -0.004(3)
C44 0.044(5) 0.039(5) 0.034(5) -0.005(4) 0.006(4) -0.017(4)
C45 0.042(5) 0.041(5) 0.047(6) -0.003(4) -0.008(4) -0.015(4)
C46 0.039(5) 0.044(6) 0.062(7) -0.011(5) 0.003(5) -0.009(4)
C47 0.050(6) 0.047(6) 0.055(6) -0.013(5) 0.027(5) -0.012(4)
C48 0.055(6) 0.051(6) 0.069(7) -0.016(5) -0.002(5) -0.021(5)

loop_
_atom_type_symbol
_atom_type_description
_atom_type_scat_dispersion_real
_atom_type_scat_dispersion_imag
_atom_type_scat_source
Rh Rh -1.1178 0.9187 'International Tables Vol C Tables 4.2.6.8 and 6.1.1.4'
Cl Cl 0.1484 0.1585 'International Tables Vol C Tables 4.2.6.8 and 6.1.1.4'
O O 0.0106 0.0060 'International Tables Vol C Tables 4.2.6.8 and 6.1.1.4'
N N 0.0061 0.0033 'International Tables Vol C Tables 4.2.6.8 and 6.1.1.4'
C C 0.0033 0.0016 'International Tables Vol C Tables 4.2.6.8 and 6.1.1.4'
H H 0.0000 0.0000 'International Tables Vol C Tables 4.2.6.8 and 6.1.1.4'

loop_
_geom_angle_atom_site_label_1
_geom_angle_atom_site_label_2
_geom_angle_atom_site_label_3
_geom_angle
_geom_angle_site_symmetry_1
_geom_angle_site_symmetry_3
_geom_angle_publ_flag
C7 Rh1 C19 89.8(3) . . ?
C7 Rh1 N1 81.1(3) . . ?
C19 Rh1 N1 92.7(3) . . ?
C7 Rh1 N2 94.8(3) . . ?
C19 Rh1 N2 81.1(3) . . ?
N1 Rh1 N2 172.6(3) . . ?
C7 Rh1 Cl2 90.9(2) . . ?
C19 Rh1 Cl2 175.9(2) . . ?
N1 Rh1 Cl2 91.39(17) . . ?
N2 Rh1 Cl2 94.9(2) . . ?
C7 Rh1 Cl1 172.7(2) . . ?
C19 Rh1 Cl1 95.9(2) . . ?
N1 Rh1 Cl1 94.10(19) . . ?
N2 Rh1 Cl1 90.51(18) . . ?
Cl2 Rh1 Cl1 83.63(7) . . ?
C31 Rh2 C43 90.9(3) . . ?
C31 Rh2 N3 81.9(3) . . ?
C43 Rh2 N3 93.2(3) . . ?
C31 Rh2 N4 95.1(3) . . ?
C43 Rh2 N4 81.5(3) . . ?
N3 Rh2 N4 173.9(2) . . ?
C31 Rh2 Cl2 174.2(2) . . ?
C43 Rh2 Cl2 92.8(2) . . ?
N3 Rh2 Cl2 93.4(2) . . ?
N4 Rh2 Cl2 89.80(18) . . ?
C31 Rh2 Cl1 93.2(2) . . ?
C43 Rh2 Cl1 173.1(2) . . ?
N3 Rh2 Cl1 92.81(18) . . ?
N4 Rh2 Cl1 92.66(18) . . ?
Cl2 Rh2 Cl1 83.56(7) . . ?
Rh1 Cl1 Rh2 95.86(7) . . ?
Rh2 Cl2 Rh1 96.94(7) . . ?
C1 N1 C5 118.7(7) . . ?
C1 N1 Rh1 125.9(5) . . ?
C5 N1 Rh1 115.3(5) . . ?
C13 N2 C17 119.5(8) . . ?
C13 N2 Rh1 125.7(6) . . ?
C17 N2 Rh1 114.7(6) . . ?
C25 N3 C29 119.4(7) . . ?
C25 N3 Rh2 125.7(6) . . ?
C29 N3 Rh2 114.9(5) . . ?
C37 N4 C41 120.9(7) . . ?
C37 N4 Rh2 126.0(5) . . ?
C41 N4 Rh2 113.1(5) . . ?
N1 C1 C2 123.3(8) . . ?
C1 C2 C3 118.6(8) . . ?
C2 C3 C4 119.5(8) . . ?
C3 C4 C5 119.7(8) . . ?
N1 C5 C4 120.2(7) . . ?
N1 C5 C6 114.4(7) . . ?
C4 C5 C6 125.5(7) . . ?
C11 C6 C7 122.7(7) . . ?
C11 C6 C5 122.8(7) . . ?
C7 C6 C5 114.5(7) . . ?
C8 C7 C6 116.3(7) . . ?
C8 C7 Rh1 129.1(6) . . ?
C6 C7 Rh1 114.6(6) . . ?
C7 C8 C9 121.8(8) . . ?
C10 C9 C8 120.3(7) . . ?
C10 C9 C12 119.0(8) . . ?
C8 C9 C12 120.7(8) . . ?
C9 C10 C11 120.1(8) . . ?
C6 C11 C10 118.9(8) . . ?
O1 C12 C9 125.6(9) . . ?
N2 C13 C14 122.4(9) . . ?
C13 C14 C15 119.7(9) . . ?
C14 C15 C16 118.7(10) . . ?
C17 C16 C15 120.1(10) . . ?
N2 C17 C16 119.5(9) . . ?
N2 C17 C18 113.7(7) . . ?
C16 C17 C18 126.6(9) . . ?
C23 C18 C19 121.0(8) . . ?
C23 C18 C17 122.8(8) . . ?
C19 C18 C17 116.0(7) . . ?
C20 C19 C18 118.5(8) . . ?
C20 C19 Rh1 127.9(6) . . ?
C18 C19 Rh1 113.6(6) . . ?
C19 C20 C21 121.1(8) . . ?
C22 C21 C20 119.9(8) . . ?
C22 C21 C24 119.5(8) . . ?
C20 C21 C24 120.5(8) . . ?
C21 C22 C23 119.4(8) . . ?
C18 C23 C22 119.8(8) . . ?
O2 C24 C21 124.5(9) . . ?
N3 C25 C26 121.5(9) . . ?
C27 C26 C25 119.5(9) . . ?
C28 C27 C26 118.8(9) . . ?
C27 C28 C29 120.8(9) . . ?
N3 C29 C28 119.8(8) . . ?
N3 C29 C30 113.0(7) . . ?
C28 C29 C30 127.2(8) . . ?
C35 C30 C31 120.6(8) . . ?
C35 C30 C29 122.6(8) . . ?
C31 C30 C29 116.8(7) . . ?
C32 C31 C30 118.0(8) . . ?
C32 C31 Rh2 128.7(6) . . ?
C30 C31 Rh2 113.2(6) . . ?
C31 C32 C33 120.7(8) . . ?
C34 C33 C32 121.1(8) . . ?
C34 C33 C36 118.5(8) . . ?
C32 C33 C36 120.4(8) . . ?
C35 C34 C33 119.7(8) . . ?
C34 C35 C30 119.8(8) . . ?
O3 C36 C33 125.8(9) . . ?
N4 C37 C38 121.5(8) . . ?
C39 C38 C37 118.9(8) . . ?
C38 C39 C40 120.3(8) . . ?
C41 C40 C39 119.0(8) . . ?
N4 C41 C40 119.2(8) . . ?
N4 C41 C42 114.2(7) . . ?
C40 C41 C42 126.5(8) . . ?
C47 C42 C43 120.5(8) . . ?
C47 C42 C41 123.7(7) . . ?
C43 C42 C41 115.6(6) . . ?
C44 C43 C42 117.3(7) . . ?
C44 C43 Rh2 129.8(6) . . ?
C42 C43 Rh2 112.9(6) . . ?
C43 C44 C45 121.8(8) . . ?
C46 C45 C44 119.2(8) . . ?
C46 C45 C48 120.2(8) . . ?
C44 C45 C48 120.7(8) . . ?
C47 C46 C45 119.6(8) . . ?
C46 C47 C42 121.3(8) . . ?
O4 C48 C45 126.1(9) . . ?
Cl3' Cl3 C49 62.7(5) . . ?
Cl3' Cl4 Cl4' 112.8(7) . . ?
Cl3' Cl4 C49 59.6(5) . . ?
Cl4' Cl4 C49 57.1(4) . . ?
Cl3 Cl3' Cl4 137.7(9) . . ?
Cl3 Cl3' C49 70.0(6) . . ?
Cl4 Cl3' C49 70.1(6) . . ?
C49 Cl4' Cl4 62.7(5) . . ?
Cl3' C49 Cl4' 106.9(8) . . ?
Cl3' C49 Cl3 47.3(5) . . ?
Cl4' C49 Cl3 153.4(9) . . ?
Cl3' C49 Cl4 50.2(6) . . ?
Cl4' C49 Cl4 60.2(6) . . ?
Cl3 C49 Cl4 96.5(7) . . ?

loop_
_geom_bond_atom_site_label_1
_geom_bond_atom_site_label_2
_geom_bond_distance
_geom_bond_site_symmetry_2
_geom_bond_publ_flag
Rh1 C7 1.986(8) . ?
Rh1 C19 2.008(8) . ?
Rh1 N1 2.056(6) . ?
Rh1 N2 2.058(7) . ?
Rh1 Cl2 2.546(2) . ?
Rh1 Cl1 2.563(2) . ?
Rh2 C31 1.990(8) . ?
Rh2 C43 1.998(8) . ?
Rh2 N3 2.068(6) . ?
Rh2 N4 2.071(6) . ?
Rh2 Cl2 2.544(2) . ?
Rh2 Cl1 2.570(2) . ?
O1 C12 1.202(10) . ?
O2 C24 1.207(11) . ?
O3 C36 1.202(11) . ?
O4 C48 1.202(11) . ?
N1 C1 1.349(9) . ?
N1 C5 1.359(9) . ?
N2 C13 1.351(10) . ?
N2 C17 1.372(11) . ?
N3 C25 1.349(10) . ?
N3 C29 1.368(10) . ?
N4 C37 1.346(9) . ?
N4 C41 1.372(9) . ?
C1 C2 1.360(11) . ?
C2 C3 1.374(12) . ?
C3 C4 1.386(12) . ?
C4 C5 1.392(11) . ?
C5 C6 1.475(11) . ?
C6 C11 1.383(11) . ?
C6 C7 1.432(10) . ?
C7 C8 1.391(10) . ?
C8 C9 1.408(10) . ?
C9 C10 1.380(11) . ?
C9 C12 1.479(11) . ?
C10 C11 1.408(11) . ?
C13 C14 1.367(12) . ?
C14 C15 1.376(14) . ?
C15 C16 1.397(14) . ?
C16 C17 1.396(12) . ?
C17 C18 1.474(12) . ?
C18 C23 1.389(12) . ?
C18 C19 1.406(11) . ?
C19 C20 1.379(11) . ?
C20 C21 1.411(11) . ?
C21 C22 1.388(12) . ?
C21 C24 1.476(12) . ?
C22 C23 1.408(12) . ?
C25 C26 1.387(12) . ?
C26 C27 1.382(13) . ?
C27 C28 1.363(12) . ?
C28 C29 1.395(11) . ?
C29 C30 1.487(11) . ?
C30 C35 1.418(11) . ?
C30 C31 1.421(11) . ?
C31 C32 1.388(10) . ?
C32 C33 1.395(10) . ?
C33 C34 1.394(12) . ?
C33 C36 1.495(12) . ?
C34 C35 1.374(12) . ?
C37 C38 1.387(11) . ?
C38 C39 1.371(12) . ?
C39 C40 1.405(12) . ?
C40 C41 1.403(11) . ?
C41 C42 1.482(11) . ?
C42 C47 1.403(11) . ?
C42 C43 1.416(10) . ?
C43 C44 1.384(11) . ?
C44 C45 1.422(11) . ?
C45 C46 1.395(12) . ?
C45 C48 1.471(12) . ?
C46 C47 1.367(12) . ?
Cl3 Cl3' 1.422(13) . ?
Cl3 C49 1.819(11) . ?
Cl4 Cl3' 1.533(14) . ?
Cl4 Cl4' 1.831(13) . ?
Cl4 C49 1.875(13) . ?
Cl3' C49 1.721(13) . ?
Cl4' C49 1.773(12) . ?
O5 C50 1.535(14) . ?
